data_1548135
loop_
_publ_author_name
'Gourlay, Craig'
'Nielsen, David John'
'Evans, David J.'
'White, Jonathan'
'Young, Charles Graham'

_publ_section_title
;
 Models for Aerobic Carbon Monoxide Dehydrogenase: Synthesis,
 Characterization and Reactivity of Paramagnetic MoVO(\m-S)CuI Complexes
;
_journal_name_full 'Chemical Science'
_journal_paper_doi 10.1039/C7SC04239F
_journal_year 2017
_chemical_formula_sum 'C35 H57 B Cu Mo N10 O2 S'
_chemical_formula_weight 852.25
_chemical_name_common '[Tp(Pr)MoO(OPh)(mu-S)Cu(Me3TACN)]'
_space_group_crystal_system monoclinic
_space_group_IT_number 14
_space_group_name_Hall '-P 2ybc'
_space_group_name_H-M_alt 'P 1 21/c 1'
_symmetry_space_group_name_Hall '-P 2ybc'
_symmetry_space_group_name_H-M 'P 1 21/c 1'
_atom_sites_solution_hydrogens mixed
_audit_creation_method SHELXL-2016/6
_audit_update_record
;
2017-09-25 deposited with the CCDC.
2017-11-20 downloaded from the CCDC.
;
_cell_angle_alpha 90
_cell_angle_beta 93.228(5)
_cell_angle_gamma 90
_cell_formula_units_Z 4
_cell_length_a 16.144(4)
_cell_length_b 12.088(3)
_cell_length_c 24.020(6)
_cell_measurement_reflns_used 1636
_cell_measurement_temperature 130(2)
_cell_measurement_theta_max 22.26
_cell_measurement_theta_min 2.30
_cell_volume 4680(2)
_computing_cell_refinement 'Bruker SMART'
_computing_data_collection 'Bruker SMART'
_computing_data_reduction 'Bruker SAINT'
_computing_structure_refinement 'SHELXL-2016/6 (Sheldrick, 2016)'
_diffrn_ambient_temperature 130(2)
_diffrn_measured_fraction_theta_full 0.996
_diffrn_measured_fraction_theta_max 0.996
_diffrn_measurement_device_type 'CCD area detector'
_diffrn_measurement_method 'phi and omega scans'
_diffrn_radiation_monochromator graphite
_diffrn_radiation_source 'sealed tube'
_diffrn_radiation_type MoK\a
_diffrn_radiation_wavelength 0.71073
_diffrn_reflns_av_R_equivalents 0.1667
_diffrn_reflns_av_unetI/netI 0.2382
_diffrn_reflns_Laue_measured_fraction_full 0.996
_diffrn_reflns_Laue_measured_fraction_max 0.996
_diffrn_reflns_limit_h_max 19
_diffrn_reflns_limit_h_min -14
_diffrn_reflns_limit_k_max 13
_diffrn_reflns_limit_k_min -14
_diffrn_reflns_limit_l_max 20
_diffrn_reflns_limit_l_min -28
_diffrn_reflns_number 22336
_diffrn_reflns_point_group_measured_fraction_full 0.996
_diffrn_reflns_point_group_measured_fraction_max 0.996
_diffrn_reflns_theta_full 25.000
_diffrn_reflns_theta_max 25.000
_diffrn_reflns_theta_min 1.263
_exptl_absorpt_coefficient_mu 0.805
_exptl_absorpt_correction_type none
_exptl_crystal_colour brown
_exptl_crystal_density_diffrn 1.210
_exptl_crystal_description prismatic
_exptl_crystal_F_000 1780
_exptl_crystal_size_max 0.17
_exptl_crystal_size_mid 0.10
_exptl_crystal_size_min 0.10
_refine_diff_density_max 0.849
_refine_diff_density_min -1.195
_refine_diff_density_rms 0.123
_refine_ls_extinction_method none
_refine_ls_goodness_of_fit_ref 0.819
_refine_ls_hydrogen_treatment mixed
_refine_ls_matrix_type full
_refine_ls_number_parameters 529
_refine_ls_number_reflns 8207
_refine_ls_number_restraints 802
_refine_ls_restrained_S_all 0.787
_refine_ls_R_factor_all 0.1864
_refine_ls_R_factor_gt 0.0814
_refine_ls_shift/su_max 0.002
_refine_ls_shift/su_mean 0.000
_refine_ls_structure_factor_coef Fsqd
_refine_ls_weighting_details 'w=1/[\s^2^(Fo^2^)+(0.0963P)^2^] where P=(Fo^2^+2Fc^2^)/3'
_refine_ls_weighting_scheme calc
_refine_ls_wR_factor_gt 0.1789
_refine_ls_wR_factor_ref 0.2075
_reflns_Friedel_coverage 0.000
_reflns_number_gt 3302
_reflns_number_total 8209
_reflns_threshold_expression 'I > 2\s(I)'
_cod_data_source_file c7sc04239f2.cif
_cod_data_source_block TpiPrMoOOPh-mu-SCuMe3tcn_decg10
_cod_database_code 1548135
_shelx_shelxl_version_number 2016/6
_shelx_space_group_comment
;
The symmetry employed for this shelxl refinement is uniquely defined
by the following loop, which should always be used as a source of
symmetry information in preference to the above space-group names.
They are only intended as comments.
;

loop_
_space_group_symop_operation_xyz
'x, y, z'
'-x, y+1/2, -z+1/2'
'-x, -y, -z'
'x, -y-1/2, z-1/2'

loop_
_atom_site_label
_atom_site_type_symbol
_atom_site_fract_x
_atom_site_fract_y
_atom_site_fract_z
_atom_site_U_iso_or_equiv
_atom_site_adp_type
_atom_site_occupancy
_atom_site_site_symmetry_order
_atom_site_calc_flag
_atom_site_refinement_flags_posn
_atom_site_refinement_flags_adp
_atom_site_refinement_flags_occupancy
_atom_site_disorder_assembly
_atom_site_disorder_group
C1 C 0.0779(15) 0.4535(18) 0.1398(7) 0.072(4) Uani 0.521(11) 1 d D U P A 1
H1A H 0.098869 0.383060 0.156242 0.086 Uiso 0.521(11) 1 calc R U P A 1
H1B H 0.024761 0.436654 0.118895 0.086 Uiso 0.521(11) 1 calc R U P A 1
C2 C 0.1368(12) 0.490(2) 0.0994(7) 0.069(5) Uani 0.521(11) 1 d D U P A 1
H2A H 0.112443 0.549273 0.075267 0.083 Uiso 0.521(11) 1 calc R U P A 1
H2B H 0.152997 0.427537 0.075658 0.083 Uiso 0.521(11) 1 calc R U P A 1
C3 C 0.2428(14) 0.661(2) 0.1227(11) 0.070(4) Uani 0.521(11) 1 d D U P A 1
H3A H 0.290439 0.680641 0.148664 0.084 Uiso 0.521(11) 1 calc R U P A 1
H3B H 0.261378 0.665945 0.084199 0.084 Uiso 0.521(11) 1 calc R U P A 1
C4 C 0.1692(17) 0.7468(18) 0.1301(6) 0.075(4) Uani 0.521(11) 1 d D U P A 1
H4A H 0.185484 0.823952 0.122161 0.090 Uiso 0.521(11) 1 calc R U P A 1
H4B H 0.118337 0.727043 0.107335 0.090 Uiso 0.521(11) 1 calc R U P A 1
C5 C 0.0692(10) 0.7327(14) 0.1973(9) 0.085(5) Uani 0.521(11) 1 d D U P A 1
H5A H 0.059898 0.730304 0.237680 0.102 Uiso 0.521(11) 1 calc R U P A 1
H5B H 0.046899 0.803698 0.182381 0.102 Uiso 0.521(11) 1 calc R U P A 1
C6 C 0.0230(10) 0.6379(15) 0.1684(10) 0.087(5) Uani 0.521(11) 1 d D U P A 1
H6A H -0.036515 0.641377 0.176269 0.104 Uiso 0.521(11) 1 calc R U P A 1
H6B H 0.027428 0.643919 0.127531 0.104 Uiso 0.521(11) 1 calc R U P A 1
C1A C 0.0543(13) 0.502(3) 0.1262(7) 0.074(5) Uani 0.479(11) 1 d D U P A 2
H1A1 H 0.011423 0.445039 0.117542 0.088 Uiso 0.479(11) 1 calc R U P A 2
H1A2 H 0.041712 0.568191 0.102864 0.088 Uiso 0.479(11) 1 calc R U P A 2
C2A C 0.1373(12) 0.460(2) 0.1171(10) 0.068(5) Uani 0.479(11) 1 d D U P A 2
H2A1 H 0.140160 0.443891 0.076757 0.082 Uiso 0.479(11) 1 calc R U P A 2
H2A2 H 0.143752 0.388078 0.136947 0.082 Uiso 0.479(11) 1 calc R U P A 2
C3A C 0.2126(19) 0.625(2) 0.1011(10) 0.067(4) Uani 0.479(11) 1 d D U P A 2
H3A1 H 0.160527 0.630285 0.077355 0.081 Uiso 0.479(11) 1 calc R U P A 2
H3A2 H 0.260412 0.624267 0.077014 0.081 Uiso 0.479(11) 1 calc R U P A 2
C4A C 0.2199(14) 0.724(2) 0.1453(8) 0.074(4) Uani 0.479(11) 1 d D U P A 2
H4A1 H 0.276473 0.721171 0.163455 0.089 Uiso 0.479(11) 1 calc R U P A 2
H4A2 H 0.215104 0.794117 0.124354 0.089 Uiso 0.479(11) 1 calc R U P A 2
C5A C 0.0720(10) 0.7309(14) 0.1694(10) 0.083(5) Uani 0.479(11) 1 d D U P A 2
H5A1 H 0.067388 0.720606 0.128456 0.100 Uiso 0.479(11) 1 calc R U P A 2
H5A2 H 0.048897 0.804511 0.177809 0.100 Uiso 0.479(11) 1 calc R U P A 2
C6A C 0.0217(10) 0.6426(15) 0.1966(11) 0.090(5) Uani 0.479(11) 1 d D U P A 2
H6A1 H 0.020034 0.658208 0.236987 0.107 Uiso 0.479(11) 1 calc R U P A 2
H6A2 H -0.035948 0.643724 0.180204 0.107 Uiso 0.479(11) 1 calc R U P A 2
C7 C 0.0114(7) 0.4618(12) 0.2268(5) 0.091(4) Uani 1 1 d . U . . .
H7A H 0.005116 0.501728 0.261818 0.137 Uiso 1 1 calc R U . . .
H7B H 0.041625 0.392665 0.234455 0.137 Uiso 1 1 calc R U . . .
H7C H -0.043486 0.445150 0.209338 0.137 Uiso 1 1 calc R U . . .
C8 C 0.2858(7) 0.4658(11) 0.1307(5) 0.087(4) Uani 1 1 d . U . . .
H8A H 0.309054 0.478702 0.094411 0.130 Uiso 1 1 calc R U . . .
H8B H 0.270732 0.387568 0.133878 0.130 Uiso 1 1 calc R U . . .
H8C H 0.327108 0.485048 0.160531 0.130 Uiso 1 1 calc R U . . .
C9 C 0.1957(8) 0.8068(9) 0.2315(5) 0.087(4) Uani 1 1 d . U . . .
H9A H 0.254396 0.789969 0.240099 0.131 Uiso 1 1 calc R U . . .
H9B H 0.165189 0.800521 0.265487 0.131 Uiso 1 1 calc R U . . .
H9C H 0.190328 0.882206 0.216796 0.131 Uiso 1 1 calc R U . . .
C13 C 0.5019(6) 0.4217(8) 0.4313(4) 0.045(2) Uani 1 1 d . U . . .
H13 H 0.535561 0.426496 0.464926 0.053 Uiso 1 1 calc R U . . .
C14 C 0.5304(6) 0.4313(8) 0.3782(4) 0.049(2) Uani 1 1 d . U . . .
H14 H 0.585856 0.443450 0.368259 0.059 Uiso 1 1 calc R U . . .
C15 C 0.4592(6) 0.4191(7) 0.3421(4) 0.039(2) Uani 1 1 d . U . . .
C16 C 0.4561(7) 0.4213(8) 0.2795(4) 0.049(2) Uani 1 1 d . U . . .
H16 H 0.400540 0.392994 0.265456 0.059 Uiso 1 1 calc R U . . .
C17 C 0.5210(7) 0.3491(9) 0.2568(4) 0.065(3) Uani 1 1 d . U . . .
H17A H 0.576031 0.377439 0.268703 0.098 Uiso 1 1 calc R U . . .
H17B H 0.514726 0.348707 0.216009 0.098 Uiso 1 1 calc R U . . .
H17C H 0.514869 0.273529 0.270855 0.098 Uiso 1 1 calc R U . . .
C18 C 0.4641(7) 0.5420(8) 0.2603(4) 0.059(3) Uani 1 1 d . U . . .
H18A H 0.420576 0.586822 0.276087 0.089 Uiso 1 1 calc R U . . .
H18B H 0.458114 0.545301 0.219475 0.089 Uiso 1 1 calc R U . . .
H18C H 0.518620 0.570906 0.272994 0.089 Uiso 1 1 calc R U . . .
C22S C 0.0413(7) 0.2226(9) 0.4890(4) 0.052(3) Uani 1 1 d . U . . .
C23 C 0.3459(6) 0.1687(8) 0.4977(4) 0.050(3) Uani 1 1 d . U . . .
H23 H 0.372976 0.167753 0.533823 0.060 Uiso 1 1 calc R U . . .
C23S C 0.1270(6) 0.2612(9) 0.4942(5) 0.070(3) Uani 1 1 d . U . . .
H23A H 0.159676 0.211939 0.519326 0.104 Uiso 1 1 calc R U . . .
H23B H 0.128577 0.336462 0.509412 0.104 Uiso 1 1 calc R U . . .
H23C H 0.150409 0.261151 0.457438 0.104 Uiso 1 1 calc R U . . .
C24 C 0.3126(6) 0.0783(9) 0.4693(4) 0.047(3) Uani 1 1 d . U . . .
H24 H 0.311192 0.004298 0.482532 0.057 Uiso 1 1 calc R U . . .
C25 C 0.2814(6) 0.1164(8) 0.4175(4) 0.039(2) Uani 1 1 d . U . . .
C26 C 0.2409(6) 0.0523(8) 0.3690(4) 0.048(2) Uani 1 1 d . U . . .
H26 H 0.207613 0.104210 0.344262 0.058 Uiso 1 1 calc R U . . .
C27 C 0.3060(7) -0.0019(9) 0.3363(5) 0.064(3) Uani 1 1 d . U . . .
H27A H 0.337346 0.054908 0.317311 0.097 Uiso 1 1 calc R U . . .
H27B H 0.279466 -0.051859 0.308530 0.097 Uiso 1 1 calc R U . . .
H27C H 0.343832 -0.044145 0.361546 0.097 Uiso 1 1 calc R U . . .
C28 C 0.1832(7) -0.0354(9) 0.3919(5) 0.074(4) Uani 1 1 d . U . . .
H28A H 0.214976 -0.083547 0.418090 0.111 Uiso 1 1 calc R U . . .
H28B H 0.158832 -0.079870 0.361046 0.111 Uiso 1 1 calc R U . . .
H28C H 0.138827 0.001049 0.411282 0.111 Uiso 1 1 calc R U . . .
C33 C 0.2603(6) 0.5268(8) 0.5112(4) 0.040(2) Uani 1 1 d . U . . .
H33 H 0.286422 0.537971 0.547246 0.048 Uiso 1 1 calc R U . . .
C34 C 0.1873(6) 0.5767(8) 0.4910(4) 0.046(2) Uani 1 1 d . U . . .
H34 H 0.153684 0.627438 0.509879 0.055 Uiso 1 1 calc R U . . .
C35 C 0.1741(6) 0.5358(8) 0.4368(4) 0.039(2) Uani 1 1 d . U . . .
C36 C 0.1016(6) 0.5628(8) 0.3965(4) 0.045(2) Uani 1 1 d . U . . .
H36 H 0.109311 0.520769 0.361296 0.054 Uiso 1 1 calc R U . . .
C37 C 0.0206(6) 0.5211(9) 0.4209(4) 0.056(3) Uani 1 1 d . U . . .
H37A H 0.025352 0.441776 0.428832 0.084 Uiso 1 1 calc R U . . .
H37B H -0.026168 0.534040 0.393900 0.084 Uiso 1 1 calc R U . . .
H37C H 0.011308 0.561185 0.455484 0.084 Uiso 1 1 calc R U . . .
C38 C 0.0992(6) 0.6854(8) 0.3819(4) 0.056(3) Uani 1 1 d . U . . .
H38A H 0.100300 0.729196 0.416309 0.084 Uiso 1 1 calc R U . . .
H38B H 0.048241 0.701724 0.359317 0.084 Uiso 1 1 calc R U . . .
H38C H 0.147455 0.704194 0.360829 0.084 Uiso 1 1 calc R U . . .
C39 C 0.2654(6) 0.2220(8) 0.2424(4) 0.044(2) Uani 1 1 d . U . . .
C40 C 0.3219(7) 0.1946(9) 0.2035(4) 0.059(3) Uani 1 1 d . U . . .
H40 H 0.379557 0.207160 0.211080 0.070 Uiso 1 1 calc R U . . .
C41 C 0.2922(7) 0.1474(9) 0.1518(4) 0.062(3) Uani 1 1 d . U . . .
H41 H 0.330028 0.128758 0.124422 0.075 Uiso 1 1 calc R U . . .
C42 C 0.2076(8) 0.1285(10) 0.1415(5) 0.074(4) Uani 1 1 d . U . . .
H42 H 0.187280 0.093247 0.108102 0.089 Uiso 1 1 calc R U . . .
C43 C 0.1543(7) 0.1619(9) 0.1806(4) 0.063(3) Uani 1 1 d . U . . .
H43 H 0.096451 0.151797 0.172780 0.076 Uiso 1 1 calc R U . . .
C44 C 0.1811(6) 0.2108(8) 0.2323(4) 0.051(3) Uani 1 1 d . U . . .
H44 H 0.142848 0.234428 0.258504 0.061 Uiso 1 1 calc R U . . .
B1 B 0.3633(7) 0.3812(9) 0.4751(4) 0.036(2) Uani 1 1 d . U . . .
N1 N 0.0586(5) 0.5317(9) 0.1884(4) 0.066(2) Uani 1 1 d D U . . .
N2 N 0.2126(5) 0.5336(8) 0.1353(3) 0.056(2) Uani 1 1 d D U . . .
N3 N 0.1610(6) 0.7272(7) 0.1891(3) 0.063(2) Uani 1 1 d D U . . .
N11 N 0.3925(5) 0.4021(6) 0.3732(3) 0.0366(16) Uani 1 1 d . U . . .
N12 N 0.4207(5) 0.4047(6) 0.4281(3) 0.0396(18) Uani 1 1 d . U . . .
N21 N 0.2947(4) 0.2284(6) 0.4154(3) 0.0375(17) Uani 1 1 d . U . . .
N21S N -0.0250(7) 0.1922(10) 0.4849(5) 0.091(4) Uani 1 1 d . U . . .
N22 N 0.3332(5) 0.2593(6) 0.4648(3) 0.0411(19) Uani 1 1 d . U . . .
N31 N 0.2345(5) 0.4644(6) 0.4248(3) 0.0369(16) Uani 1 1 d . U . . .
N32 N 0.2887(4) 0.4586(6) 0.4706(3) 0.0377(17) Uani 1 1 d . U . . .
S1 S 0.24584(17) 0.5148(2) 0.29592(11) 0.0479(7) Uani 1 1 d . U . . .
Cu1 Cu 0.18407(7) 0.55614(11) 0.21895(5) 0.0446(4) Uani 1 1 d . U . . .
Mo1 Mo 0.25167(5) 0.36045(7) 0.35008(3) 0.0370(3) Uani 1 1 d . U . . .
O1 O 0.1535(3) 0.3114(5) 0.3531(3) 0.0417(15) Uani 1 1 d . U . . .
O2 O 0.2963(4) 0.2610(5) 0.2940(2) 0.0426(15) Uani 1 1 d . U . . .
H1 H 0.410(4) 0.386(6) 0.518(3) 0.03(2) Uiso 1 1 d . . . . .

loop_
_atom_site_aniso_label
_atom_site_aniso_U_11
_atom_site_aniso_U_22
_atom_site_aniso_U_33
_atom_site_aniso_U_23
_atom_site_aniso_U_13
_atom_site_aniso_U_12
C1 0.066(7) 0.112(12) 0.034(7) 0.006(7) -0.019(5) -0.011(7)
C2 0.083(7) 0.094(12) 0.029(7) 0.004(9) -0.004(5) 0.010(7)
C3 0.091(12) 0.077(7) 0.041(9) 0.017(6) 0.010(8) 0.012(6)
C4 0.122(12) 0.060(7) 0.041(6) 0.011(5) -0.006(8) 0.019(8)
C5 0.098(6) 0.098(7) 0.055(14) 0.006(9) -0.023(6) 0.041(6)
C6 0.064(7) 0.124(8) 0.072(15) 0.020(7) 0.005(8) 0.023(5)
C1A 0.065(6) 0.116(13) 0.038(6) 0.009(8) -0.019(6) -0.012(8)
C2A 0.085(6) 0.092(12) 0.027(8) 0.002(9) -0.003(6) 0.005(7)
C3A 0.089(13) 0.074(7) 0.039(8) 0.011(5) 0.012(9) 0.016(6)
C4A 0.120(11) 0.060(6) 0.042(7) 0.015(5) -0.003(8) 0.018(9)
C5A 0.099(7) 0.093(7) 0.055(14) 0.004(8) -0.026(6) 0.035(6)
C6A 0.068(6) 0.128(8) 0.073(15) 0.020(7) 0.006(8) 0.034(6)
C7 0.080(8) 0.137(10) 0.058(7) 0.009(7) 0.008(6) -0.044(8)
C8 0.085(7) 0.106(9) 0.069(8) -0.008(7) 0.008(6) 0.062(7)
C9 0.152(11) 0.047(6) 0.061(7) -0.013(6) -0.010(7) -0.019(7)
C13 0.044(4) 0.041(6) 0.048(4) -0.009(5) 0.001(4) -0.003(5)
C14 0.048(5) 0.051(7) 0.048(5) -0.008(5) 0.003(4) -0.006(5)
C15 0.051(5) 0.028(5) 0.040(4) -0.012(4) 0.011(3) 0.000(4)
C16 0.066(7) 0.042(5) 0.041(4) -0.003(5) 0.013(4) -0.005(5)
C17 0.081(8) 0.066(7) 0.051(7) -0.008(6) 0.023(6) 0.007(6)
C18 0.077(8) 0.048(5) 0.052(7) 0.009(5) 0.007(6) -0.016(5)
C22S 0.068(6) 0.051(7) 0.038(6) -0.008(5) 0.014(6) -0.010(6)
C23 0.065(7) 0.042(5) 0.043(5) 0.014(4) -0.011(5) 0.003(5)
C23S 0.063(6) 0.051(8) 0.095(10) 0.005(7) 0.009(7) -0.004(6)
C24 0.057(7) 0.043(5) 0.041(5) 0.014(4) -0.003(4) -0.008(5)
C25 0.045(6) 0.034(4) 0.039(4) 0.006(3) 0.002(4) -0.002(4)
C26 0.057(6) 0.035(5) 0.050(6) 0.005(4) -0.011(4) -0.002(4)
C27 0.081(8) 0.044(7) 0.066(7) -0.017(5) -0.018(5) 0.019(5)
C28 0.075(8) 0.045(7) 0.099(10) 0.017(6) -0.029(6) -0.022(5)
C33 0.046(5) 0.040(6) 0.034(4) -0.004(4) 0.008(4) -0.008(4)
C34 0.055(6) 0.043(6) 0.039(5) -0.005(4) -0.002(4) 0.004(4)
C35 0.048(5) 0.030(5) 0.038(4) 0.001(4) -0.002(4) -0.004(4)
C36 0.054(5) 0.036(5) 0.045(5) -0.004(5) -0.004(4) 0.003(4)
C37 0.051(5) 0.059(7) 0.058(7) 0.005(6) -0.008(5) -0.004(5)
C38 0.065(7) 0.037(5) 0.064(8) 0.006(5) -0.005(6) 0.006(5)
C39 0.054(5) 0.038(6) 0.039(5) -0.010(4) -0.006(4) -0.003(5)
C40 0.056(6) 0.069(8) 0.050(6) -0.017(5) -0.005(4) 0.010(6)
C41 0.073(6) 0.067(8) 0.048(6) -0.023(6) 0.007(5) 0.005(6)
C42 0.083(7) 0.081(9) 0.056(7) -0.034(7) -0.011(5) -0.006(7)
C43 0.063(6) 0.075(9) 0.049(6) -0.021(6) -0.014(4) -0.010(6)
C44 0.058(5) 0.041(6) 0.054(6) -0.028(5) -0.005(4) -0.002(5)
B1 0.046(5) 0.030(4) 0.031(5) 0.004(4) -0.005(4) 0.003(4)
N1 0.052(5) 0.103(6) 0.045(5) 0.011(4) 0.009(3) -0.003(4)
N2 0.054(4) 0.067(5) 0.049(4) 0.010(4) 0.011(4) 0.023(4)
N3 0.098(6) 0.060(5) 0.029(4) -0.005(3) -0.019(4) 0.009(4)
N11 0.046(3) 0.031(4) 0.034(3) -0.008(3) 0.004(3) -0.001(3)
N12 0.044(4) 0.040(5) 0.035(3) -0.002(3) 0.000(3) -0.001(3)
N21 0.036(4) 0.035(3) 0.040(4) 0.000(3) -0.009(3) -0.002(3)
N21S 0.074(6) 0.107(9) 0.091(8) -0.032(7) 0.000(6) -0.026(6)
N22 0.051(5) 0.038(4) 0.032(4) 0.005(3) -0.010(3) -0.006(3)
N31 0.048(4) 0.027(4) 0.035(3) 0.004(3) -0.004(3) -0.001(3)
N32 0.041(4) 0.038(4) 0.034(4) 0.000(3) 0.003(3) -0.005(3)
S1 0.0594(18) 0.0417(16) 0.0423(15) 0.0015(12) 0.0006(13) 0.0054(13)
Cu1 0.0477(8) 0.0532(9) 0.0327(7) 0.0023(6) 0.0000(6) 0.0014(6)
Mo1 0.0440(5) 0.0327(5) 0.0334(5) -0.0020(4) -0.0065(4) 0.0004(4)
O1 0.032(3) 0.038(4) 0.053(4) 0.004(3) -0.013(3) -0.002(3)
O2 0.053(4) 0.034(4) 0.040(3) -0.002(3) -0.004(3) -0.003(3)

loop_
_atom_type_symbol
_atom_type_description
_atom_type_scat_dispersion_real
_atom_type_scat_dispersion_imag
_atom_type_scat_source
C C 0.0033 0.0016 'International Tables Vol C Tables 4.2.6.8 and 6.1.1.4'
H H 0.0000 0.0000 'International Tables Vol C Tables 4.2.6.8 and 6.1.1.4'
B B 0.0013 0.0007 'International Tables Vol C Tables 4.2.6.8 and 6.1.1.4'
N N 0.0061 0.0033 'International Tables Vol C Tables 4.2.6.8 and 6.1.1.4'
S S 0.1246 0.1234 'International Tables Vol C Tables 4.2.6.8 and 6.1.1.4'
Cu Cu 0.3201 1.2651 'International Tables Vol C Tables 4.2.6.8 and 6.1.1.4'
Mo Mo -1.6832 0.6857 'International Tables Vol C Tables 4.2.6.8 and 6.1.1.4'
O O 0.0106 0.0060 'International Tables Vol C Tables 4.2.6.8 and 6.1.1.4'

loop_
_geom_angle_atom_site_label_1
_geom_angle_atom_site_label_2
_geom_angle_atom_site_label_3
_geom_angle
C2 C1 N1 118.8(19)
C2 C1 H1A 107.6
N1 C1 H1A 107.6
C2 C1 H1B 107.6
N1 C1 H1B 107.6
H1A C1 H1B 107.1
C1 C2 N2 104.9(15)
C1 C2 H2A 110.8
N2 C2 H2A 110.8
C1 C2 H2B 110.8
N2 C2 H2B 110.8
H2A C2 H2B 108.8
C4 C3 N2 110.9(17)
C4 C3 H3A 109.5
N2 C3 H3A 109.5
C4 C3 H3B 109.5
N2 C3 H3B 109.5
H3A C3 H3B 108.1
N3 C4 C3 96.5(14)
N3 C4 H4A 112.5
C3 C4 H4A 112.5
N3 C4 H4B 112.5
C3 C4 H4B 112.5
H4A C4 H4B 110.0
C6 C5 N3 111.7(13)
C6 C5 H5A 109.3
N3 C5 H5A 109.3
C6 C5 H5B 109.3
N3 C5 H5B 109.3
H5A C5 H5B 107.9
N1 C6 C5 109.6(13)
N1 C6 H6A 109.8
C5 C6 H6A 109.8
N1 C6 H6B 109.8
C5 C6 H6B 109.8
H6A C6 H6B 108.2
C2A C1A N1 103.6(16)
C2A C1A H1A1 111.0
N1 C1A H1A1 111.0
C2A C1A H1A2 111.0
N1 C1A H1A2 111.0
H1A1 C1A H1A2 109.0
C1A C2A N2 118(2)
C1A C2A H2A1 107.9
N2 C2A H2A1 107.9
C1A C2A H2A2 107.9
N2 C2A H2A2 107.9
H2A1 C2A H2A2 107.2
N2 C3A C4A 101.8(17)
N2 C3A H3A1 111.4
C4A C3A H3A1 111.4
N2 C3A H3A2 111.4
C4A C3A H3A2 111.4
H3A1 C3A H3A2 109.3
N3 C4A C3A 118.4(18)
N3 C4A H4A1 107.7
C3A C4A H4A1 107.7
N3 C4A H4A2 107.7
C3A C4A H4A2 107.7
H4A1 C4A H4A2 107.1
N3 C5A C6A 112.0(13)
N3 C5A H5A1 109.2
C6A C5A H5A1 109.2
N3 C5A H5A2 109.2
C6A C5A H5A2 109.2
H5A1 C5A H5A2 107.9
N1 C6A C5A 110.6(14)
N1 C6A H6A1 109.5
C5A C6A H6A1 109.5
N1 C6A H6A2 109.5
C5A C6A H6A2 109.5
H6A1 C6A H6A2 108.1
N1 C7 H7A 109.5
N1 C7 H7B 109.5
H7A C7 H7B 109.5
N1 C7 H7C 109.5
H7A C7 H7C 109.5
H7B C7 H7C 109.5
N2 C8 H8A 109.5
N2 C8 H8B 109.5
H8A C8 H8B 109.5
N2 C8 H8C 109.5
H8A C8 H8C 109.5
H8B C8 H8C 109.5
N3 C9 H9A 109.5
N3 C9 H9B 109.5
H9A C9 H9B 109.5
N3 C9 H9C 109.5
H9A C9 H9C 109.5
H9B C9 H9C 109.5
N12 C13 C14 109.8(9)
N12 C13 H13 125.1
C14 C13 H13 125.1
C13 C14 C15 104.8(9)
C13 C14 H14 127.6
C15 C14 H14 127.6
N11 C15 C14 108.9(9)
N11 C15 C16 124.6(9)
C14 C15 C16 126.5(9)
C17 C16 C15 111.7(9)
C17 C16 C18 111.9(9)
C15 C16 C18 108.6(8)
C17 C16 H16 108.2
C15 C16 H16 108.2
C18 C16 H16 108.2
C16 C17 H17A 109.5
C16 C17 H17B 109.5
H17A C17 H17B 109.5
C16 C17 H17C 109.5
H17A C17 H17C 109.5
H17B C17 H17C 109.5
C16 C18 H18A 109.5
C16 C18 H18B 109.5
H18A C18 H18B 109.5
C16 C18 H18C 109.5
H18A C18 H18C 109.5
H18B C18 H18C 109.5
N21S C22S C23S 179.7(14)
N22 C23 C24 108.0(9)
N22 C23 H23 126.0
C24 C23 H23 126.0
C22S C23S H23A 109.5
C22S C23S H23B 109.5
H23A C23S H23B 109.5
C22S C23S H23C 109.5
H23A C23S H23C 109.5
H23B C23S H23C 109.5
C23 C24 C25 106.8(9)
C23 C24 H24 126.6
C25 C24 H24 126.6
N21 C25 C24 108.0(8)
N21 C25 C26 122.5(8)
C24 C25 C26 129.4(9)
C27 C26 C25 110.0(8)
C27 C26 C28 110.1(9)
C25 C26 C28 108.8(8)
C27 C26 H26 109.3
C25 C26 H26 109.3
C28 C26 H26 109.3
C26 C27 H27A 109.5
C26 C27 H27B 109.5
H27A C27 H27B 109.5
C26 C27 H27C 109.5
H27A C27 H27C 109.5
H27B C27 H27C 109.5
C26 C28 H28A 109.5
C26 C28 H28B 109.5
H28A C28 H28B 109.5
C26 C28 H28C 109.5
H28A C28 H28C 109.5
H28B C28 H28C 109.5
N32 C33 C34 108.8(9)
N32 C33 H33 125.6
C34 C33 H33 125.6
C33 C34 C35 104.7(9)
C33 C34 H34 127.7
C35 C34 H34 127.7
N31 C35 C34 110.7(8)
N31 C35 C36 123.1(8)
C34 C35 C36 126.2(9)
C35 C36 C38 111.5(8)
C35 C36 C37 109.1(8)
C38 C36 C37 113.1(8)
C35 C36 H36 107.6
C38 C36 H36 107.6
C37 C36 H36 107.6
C36 C37 H37A 109.5
C36 C37 H37B 109.5
H37A C37 H37B 109.5
C36 C37 H37C 109.5
H37A C37 H37C 109.5
H37B C37 H37C 109.5
C36 C38 H38A 109.5
C36 C38 H38B 109.5
H38A C38 H38B 109.5
C36 C38 H38C 109.5
H38A C38 H38C 109.5
H38B C38 H38C 109.5
C44 C39 C40 122.9(10)
C44 C39 O2 119.5(9)
C40 C39 O2 117.7(9)
C39 C40 C41 118.8(10)
C39 C40 H40 120.6
C41 C40 H40 120.6
C42 C41 C40 120.0(10)
C42 C41 H41 120.0
C40 C41 H41 120.0
C43 C42 C41 118.5(11)
C43 C42 H42 120.8
C41 C42 H42 120.8
C42 C43 C44 123.4(10)
C42 C43 H43 118.3
C44 C43 H43 118.3
C39 C44 C43 116.4(10)
C39 C44 H44 121.8
C43 C44 H44 121.8
N32 B1 N12 110.1(8)
N32 B1 N22 109.2(8)
N12 B1 N22 104.7(8)
N32 B1 H1 118(3)
N12 B1 H1 103(3)
N22 B1 H1 110(3)
C6 N1 C7 119.4(12)
C6A N1 C7 102.0(11)
C6A N1 C1A 110.0(16)
C7 N1 C1A 118.2(14)
C6 N1 C1 112.1(14)
C7 N1 C1 104.6(11)
C6 N1 Cu1 109.6(9)
C6A N1 Cu1 102.1(9)
C7 N1 Cu1 112.0(7)
C1A N1 Cu1 110.9(9)
C1 N1 Cu1 96.7(10)
C3A N2 C8 112.4(14)
C8 N2 C2 112.7(14)
C3A N2 C2A 108.7(17)
C8 N2 C2A 106.3(13)
C8 N2 C3 105.3(11)
C2 N2 C3 116.7(14)
C3A N2 Cu1 118.2(10)
C8 N2 Cu1 111.8(7)
C2 N2 Cu1 111.5(9)
C2A N2 Cu1 97.7(10)
C3 N2 Cu1 97.9(10)
C4 N3 C9 120.8(14)
C4A N3 C9 106.1(12)
C4A N3 C5A 115.3(15)
C9 N3 C5A 121.2(12)
C4 N3 C5 105.3(14)
C9 N3 C5 102.6(10)
C4 N3 Cu1 116.5(10)
C4A N3 Cu1 95.8(12)
C9 N3 Cu1 109.4(6)
C5A N3 Cu1 105.8(8)
C5 N3 Cu1 98.5(8)
C15 N11 N12 107.1(7)
C15 N11 Mo1 133.2(6)
N12 N11 Mo1 119.5(5)
C13 N12 N11 109.4(7)
C13 N12 B1 128.7(8)
N11 N12 B1 121.7(7)
N22 N21 C25 107.7(7)
N22 N21 Mo1 120.4(5)
C25 N21 Mo1 131.5(6)
C23 N22 N21 109.4(8)
C23 N22 B1 129.1(8)
N21 N22 B1 121.2(7)
C35 N31 N32 107.4(7)
C35 N31 Mo1 131.4(6)
N32 N31 Mo1 121.1(6)
N31 N32 C33 108.4(7)
N31 N32 B1 123.7(7)
C33 N32 B1 127.7(8)
Cu1 S1 Mo1 134.27(13)
N2 Cu1 S1 133.5(2)
N2 Cu1 N1 84.8(3)
S1 Cu1 N1 131.3(3)
N2 Cu1 N3 81.6(3)
S1 Cu1 N3 124.6(2)
N1 Cu1 N3 83.1(4)
O1 Mo1 O2 101.2(3)
O1 Mo1 N31 90.2(3)
O2 Mo1 N31 164.6(3)
O1 Mo1 S1 107.6(2)
O2 Mo1 S1 96.54(19)
N31 Mo1 S1 89.7(2)
O1 Mo1 N21 88.6(3)
O2 Mo1 N21 86.3(3)
N31 Mo1 N21 83.6(3)
S1 Mo1 N21 162.54(19)
O1 Mo1 N11 162.2(3)
O2 Mo1 N11 84.6(2)
N31 Mo1 N11 81.5(3)
S1 Mo1 N11 88.17(19)
N21 Mo1 N11 74.9(2)
C39 O2 Mo1 133.5(6)

loop_
_geom_bond_atom_site_label_1
_geom_bond_atom_site_label_2
_geom_bond_distance
C1 C2 1.464(19)
C1 N1 1.548(15)
C1 H1A 0.9900
C1 H1B 0.9900
C2 N2 1.549(15)
C2 H2A 0.9900
C2 H2B 0.9900
C3 C4 1.59(2)
C3 N2 1.65(3)
C3 H3A 0.9900
C3 H3B 0.9900
C4 N3 1.451(15)
C4 H4A 0.9900
C4 H4B 0.9900
C5 C6 1.51(2)
C5 N3 1.508(17)
C5 H5A 0.9900
C5 H5B 0.9900
C6 N1 1.477(17)
C6 H6A 0.9900
C6 H6B 0.9900
C1A C2A 1.463(19)
C1A N1 1.536(15)
C1A H1A1 0.9900
C1A H1A2 0.9900
C2A N2 1.553(15)
C2A H2A1 0.9900
C2A H2A2 0.9900
C3A N2 1.38(3)
C3A C4A 1.59(2)
C3A H3A1 0.9900
C3A H3A2 0.9900
C4A N3 1.460(16)
C4A H4A1 0.9900
C4A H4A2 0.9900
C5A N3 1.489(17)
C5A C6A 1.51(2)
C5A H5A1 0.9900
C5A H5A2 0.9900
C6A N1 1.485(17)
C6A H6A1 0.9900
C6A H6A2 0.9900
C7 N1 1.490(13)
C7 H7A 0.9800
C7 H7B 0.9800
C7 H7C 0.9800
C8 N2 1.448(12)
C8 H8A 0.9800
C8 H8B 0.9800
C8 H8C 0.9800
C9 N3 1.486(12)
C9 H9A 0.9800
C9 H9B 0.9800
C9 H9C 0.9800
C13 N12 1.326(11)
C13 C14 1.385(13)
C13 H13 0.9500
C14 C15 1.407(13)
C14 H14 0.9500
C15 N11 1.360(11)
C15 C16 1.502(12)
C16 C17 1.491(13)
C16 C18 1.539(13)
C16 H16 1.0000
C17 H17A 0.9800
C17 H17B 0.9800
C17 H17C 0.9800
C18 H18A 0.9800
C18 H18B 0.9800
C18 H18C 0.9800
C22S N21S 1.131(12)
C22S C23S 1.459(14)
C23 N22 1.358(11)
C23 C24 1.381(13)
C23 H23 0.9500
C23S H23A 0.9800
C23S H23B 0.9800
C23S H23C 0.9800
C24 C25 1.394(12)
C24 H24 0.9500
C25 N21 1.371(11)
C25 C26 1.516(12)
C26 C27 1.500(13)
C26 C28 1.534(13)
C26 H26 1.0000
C27 H27A 0.9800
C27 H27B 0.9800
C27 H27C 0.9800
C28 H28A 0.9800
C28 H28B 0.9800
C28 H28C 0.9800
C33 N32 1.376(11)
C33 C34 1.387(12)
C33 H33 0.9500
C34 C35 1.400(12)
C34 H34 0.9500
C35 N31 1.344(11)
C35 C36 1.511(12)
C36 C38 1.523(12)
C36 C37 1.548(13)
C36 H36 1.0000
C37 H37A 0.9800
C37 H37B 0.9800
C37 H37C 0.9800
C38 H38A 0.9800
C38 H38B 0.9800
C38 H38C 0.9800
C39 C44 1.375(12)
C39 C40 1.382(13)
C39 O2 1.392(10)
C40 C41 1.425(13)
C40 H40 0.9500
C41 C42 1.394(14)
C41 H41 0.9500
C42 C43 1.370(14)
C42 H42 0.9500
C43 C44 1.420(12)
C43 H43 0.9500
C44 H44 0.9500
B1 N32 1.524(12)
B1 N12 1.527(13)
B1 N22 1.567(13)
B1 H1 1.24(7)
N1 Cu1 2.136(9)
N2 Cu1 2.104(8)
N3 Cu1 2.214(9)
N11 N12 1.370(9)
N11 Mo1 2.364(7)
N21 N22 1.360(9)
N21 Mo1 2.318(7)
N31 N32 1.370(9)
N31 Mo1 2.220(7)
S1 Cu1 2.111(3)
S1 Mo1 2.273(3)
Mo1 O1 1.698(6)
Mo1 O2 1.972(6)

loop_
_geom_torsion_atom_site_label_1
_geom_torsion_atom_site_label_2
_geom_torsion_atom_site_label_3
_geom_torsion_atom_site_label_4
_geom_torsion
N1 C1 C2 N2 48(3)
N2 C3 C4 N3 63(2)
N3 C5 C6 N1 56.2(19)
N1 C1A C2A N2 -54(3)
N2 C3A C4A N3 -52(3)
N3 C5A C6A N1 -55(2)
N12 C13 C14 C15 0.2(11)
C13 C14 C15 N11 -0.5(11)
C13 C14 C15 C16 -179.1(9)
N11 C15 C16 C17 -130.5(10)
C14 C15 C16 C17 47.9(13)
N11 C15 C16 C18 105.6(10)
C14 C15 C16 C18 -76.0(12)
N22 C23 C24 C25 1.7(12)
C23 C24 C25 N21 -1.0(11)
C23 C24 C25 C26 177.7(9)
N21 C25 C26 C27 98.2(11)
C24 C25 C26 C27 -80.4(13)
N21 C25 C26 C28 -141.1(9)
C24 C25 C26 C28 40.3(14)
N32 C33 C34 C35 -0.4(11)
C33 C34 C35 N31 0.8(11)
C33 C34 C35 C36 178.9(9)
N31 C35 C36 C38 -119.6(10)
C34 C35 C36 C38 62.5(13)
N31 C35 C36 C37 114.8(10)
C34 C35 C36 C37 -63.1(12)
C44 C39 C40 C41 -3.4(17)
O2 C39 C40 C41 175.8(9)
C39 C40 C41 C42 -0.6(17)
C40 C41 C42 C43 3.5(18)
C41 C42 C43 C44 -2.7(19)
C40 C39 C44 C43 4.2(16)
O2 C39 C44 C43 -174.9(9)
C42 C43 C44 C39 -1.1(17)
C5 C6 N1 C7 106.7(15)
C5 C6 N1 C1 -130.6(16)
C5 C6 N1 Cu1 -24.4(17)
C5A C6A N1 C7 169.3(14)
C5A C6A N1 C1A -64.4(19)
C5A C6A N1 Cu1 53.5(16)
C2A C1A N1 C6A 134.0(19)
C2A C1A N1 C7 -110(2)
C2A C1A N1 Cu1 22(2)
C2 C1 N1 C6 60(3)
C2 C1 N1 C7 -169(2)
C2 C1 N1 Cu1 -54(2)
C4A C3A N2 C8 -113.8(17)
C4A C3A N2 C2A 128.7(18)
C4A C3A N2 Cu1 19(2)
C1 C2 N2 C8 113(2)
C1 C2 N2 C3 -125(2)
C1 C2 N2 Cu1 -14(2)
C1A C2A N2 C3A -68(3)
C1A C2A N2 C8 170.5(19)
C1A C2A N2 Cu1 55(2)
C4 C3 N2 C8 -176.5(15)
C4 C3 N2 C2 58(2)
C4 C3 N2 Cu1 -61.3(16)
C3 C4 N3 C9 102.5(17)
C3 C4 N3 C5 -142.3(16)
C3 C4 N3 Cu1 -34(2)
C3A C4A N3 C9 165(2)
C3A C4A N3 C5A -57(3)
C3A C4A N3 Cu1 53(2)
C6A C5A N3 C4A 128.2(18)
C6A C5A N3 C9 -101.5(16)
C6A C5A N3 Cu1 23.7(18)
C6 C5 N3 C4 66.8(18)
C6 C5 N3 C9 -166.0(14)
C6 C5 N3 Cu1 -53.8(15)
C14 C15 N11 N12 0.7(10)
C16 C15 N11 N12 179.3(8)
C14 C15 N11 Mo1 -174.7(6)
C16 C15 N11 Mo1 3.9(14)
C14 C13 N12 N11 0.2(11)
C14 C13 N12 B1 175.3(9)
C15 N11 N12 C13 -0.5(9)
Mo1 N11 N12 C13 175.6(6)
C15 N11 N12 B1 -176.0(8)
Mo1 N11 N12 B1 0.1(10)
N32 B1 N12 C13 129.9(9)
N22 B1 N12 C13 -112.9(10)
N32 B1 N12 N11 -55.6(11)
N22 B1 N12 N11 61.7(10)
C24 C25 N21 N22 -0.1(10)
C26 C25 N21 N22 -178.9(8)
C24 C25 N21 Mo1 -172.8(6)
C26 C25 N21 Mo1 8.4(13)
C24 C23 N22 N21 -1.8(11)
C24 C23 N22 B1 -175.7(9)
C25 N21 N22 C23 1.2(10)
Mo1 N21 N22 C23 174.9(6)
C25 N21 N22 B1 175.6(8)
Mo1 N21 N22 B1 -10.7(10)
N32 B1 N22 C23 -125.1(10)
N12 B1 N22 C23 117.0(10)
N32 B1 N22 N21 61.7(11)
N12 B1 N22 N21 -56.2(10)
C34 C35 N31 N32 -0.8(10)
C36 C35 N31 N32 -179.0(8)
C34 C35 N31 Mo1 176.0(6)
C36 C35 N31 Mo1 -2.2(13)
C35 N31 N32 C33 0.5(9)
Mo1 N31 N32 C33 -176.6(5)
C35 N31 N32 B1 176.3(8)
Mo1 N31 N32 B1 -0.9(11)
C34 C33 N32 N31 -0.1(10)
C34 C33 N32 B1 -175.6(9)
N12 B1 N32 N31 58.5(11)
N22 B1 N32 N31 -56.0(11)
N12 B1 N32 C33 -126.6(9)
N22 B1 N32 C33 118.9(9)
C44 C39 O2 Mo1 -28.6(13)
C40 C39 O2 Mo1 152.2(7)
